data_4515090
loop_
_publ_author_name
'Sherstobitova, Tatiana'
'Maryunina, Kseniya'
'Tolstikov, Svyatoslav'
'Letyagin, Gleb'
'Romanenko, Galina'
'Nishihara, Sadafumi'
'Inoue, Katsuya'

_publ_section_title
;
 Ligand Structure Effects on Molecular Assembly and Magnetic Properties of
 Copper(II) Complexes with 3-Pyridyl-Substituted Nitronyl Nitroxide
 Derivatives
;
_journal_issue 17
_journal_name_full 'ACS Omega'
_journal_page_first 17160
_journal_paper_doi 10.1021/acsomega.9b01575
_journal_volume 4
_journal_year 2019
_chemical_formula_sum 'C23 H20 Cu F12 N3 O6'
_chemical_formula_weight 725.96
_space_group_crystal_system monoclinic
_space_group_IT_number 14
_space_group_name_Hall '-P 2ybc'
_space_group_name_H-M_alt 'P 1 21/c 1'
_symmetry_space_group_name_Hall '-P 2ybc'
_symmetry_space_group_name_H-M 'P 1 21/c 1'
_atom_sites_solution_hydrogens geom
_audit_creation_method SHELXL-2018/3
_cell_angle_alpha 90
_cell_angle_beta 108.6340(10)
_cell_angle_gamma 90
_cell_formula_units_Z 4
_cell_length_a 15.7802(6)
_cell_length_b 12.5818(5)
_cell_length_c 15.4138(7)
_cell_measurement_reflns_used 9962
_cell_measurement_temperature 293(2)
_cell_measurement_theta_max 28.02
_cell_measurement_theta_min 3.14
_cell_volume 2899.9(2)
_computing_cell_refinement 'Bruker SAINT'
_computing_data_collection 'Bruker APEX2'
_computing_data_reduction 'Bruker SAINT'
_computing_molecular_graphics 'Bruker SHELXTL'
_computing_publication_material 'Bruker SHELXTL'
_computing_structure_refinement 'SHELXL-2018/3 (Sheldrick, 2018)'
_computing_structure_solution 'SHELXT 2014/5 (Sheldrick, 2014)'
_diffrn_ambient_temperature 293(2)
_diffrn_measured_fraction_theta_full 0.998
_diffrn_measured_fraction_theta_max 0.998
_diffrn_measurement_device_type 'Bruker APEX-II CCD'
_diffrn_measurement_method '\f and \w scans'
_diffrn_radiation_type MoK\a
_diffrn_radiation_wavelength 0.71073
_diffrn_reflns_av_R_equivalents 0.0446
_diffrn_reflns_av_unetI/netI 0.0266
_diffrn_reflns_Laue_measured_fraction_full 0.998
_diffrn_reflns_Laue_measured_fraction_max 0.998
_diffrn_reflns_limit_h_max 17
_diffrn_reflns_limit_h_min -21
_diffrn_reflns_limit_k_max 16
_diffrn_reflns_limit_k_min -16
_diffrn_reflns_limit_l_max 20
_diffrn_reflns_limit_l_min -20
_diffrn_reflns_number 74361
_diffrn_reflns_point_group_measured_fraction_full 0.998
_diffrn_reflns_point_group_measured_fraction_max 0.998
_diffrn_reflns_theta_full 25.242
_diffrn_reflns_theta_max 28.336
_diffrn_reflns_theta_min 3.092
_exptl_absorpt_coefficient_mu 0.873
_exptl_absorpt_correction_T_max 0.949
_exptl_absorpt_correction_T_min 0.792
_exptl_absorpt_correction_type multi-scan
_exptl_absorpt_process_details 'SADABS (Sheldrick, 2008)'
_exptl_crystal_colour dark-red
_exptl_crystal_density_diffrn 1.663
_exptl_crystal_description prism
_exptl_crystal_F_000 1456
_exptl_crystal_size_max 0.280
_exptl_crystal_size_mid 0.280
_exptl_crystal_size_min 0.060
_exptl_transmission_factor_max 0.7457
_exptl_transmission_factor_min 0.6706
_refine_diff_density_max 0.385
_refine_diff_density_min -0.385
_refine_diff_density_rms 0.053
_refine_ls_extinction_method none
_refine_ls_goodness_of_fit_ref 1.023
_refine_ls_hydrogen_treatment constr
_refine_ls_matrix_type full
_refine_ls_number_parameters 514
_refine_ls_number_reflns 7228
_refine_ls_number_restraints 0
_refine_ls_restrained_S_all 1.023
_refine_ls_R_factor_all 0.0558
_refine_ls_R_factor_gt 0.0338
_refine_ls_shift/su_max 0.001
_refine_ls_shift/su_mean 0.000
_refine_ls_structure_factor_coef Fsqd
_refine_ls_weighting_details 'w=1/[\s^2^(Fo^2^)+(0.0429P)^2^+1.2459P] where P=(Fo^2^+2Fc^2^)/3'
_refine_ls_weighting_scheme calc
_refine_ls_wR_factor_gt 0.0808
_refine_ls_wR_factor_ref 0.0904
_reflns_Friedel_coverage 0.000
_reflns_number_gt 5524
_reflns_number_total 7228
_reflns_threshold_expression 'I > 2\s(I)'
_cod_data_source_file 1916621.cif
_cod_data_source_block jjj
_cod_database_code 4515090
_shelx_shelxl_version_number 2018/3
_shelx_space_group_comment
; 
The symmetry employed for this shelxl refinement is uniquely defined 
by the following loop, which should always be used as a source of 
symmetry information in preference to the above space-group names. 
They are only intended as comments. 
;
_shelx_estimated_absorpt_t_min 0.792
_shelx_estimated_absorpt_t_max 0.949

loop_
_space_group_symop_operation_xyz
'x, y, z'
'-x, y+1/2, -z+1/2'
'-x, -y, -z'
'x, -y-1/2, z-1/2'

loop_
_atom_site_label
_atom_site_type_symbol
_atom_site_fract_x
_atom_site_fract_y
_atom_site_fract_z
_atom_site_U_iso_or_equiv
_atom_site_adp_type
_atom_site_occupancy
_atom_site_site_symmetry_order
_atom_site_calc_flag
_atom_site_refinement_flags_posn
_atom_site_refinement_flags_adp
_atom_site_refinement_flags_occupancy
_atom_site_disorder_assembly
_atom_site_disorder_group
Cu Cu 0.31962(2) 0.45754(2) 0.39091(2) 0.02678(7) Uani 1 1 d . . . . .
O1 O 0.29814(9) 0.30527(10) 0.35069(10) 0.0398(3) Uani 1 1 d . . . . .
C1 C 0.22033(19) 0.14455(19) 0.3126(2) 0.0625(7) Uani 1 1 d . . . . .
F1 F 0.2460(8) 0.0964(7) 0.2517(5) 0.131(5) Uani 0.5 1 d . . P A 1
F2 F 0.2833(5) 0.1109(5) 0.3886(5) 0.093(2) Uani 0.5 1 d . . P A 1
F3 F 0.1476(6) 0.1085(7) 0.3157(12) 0.159(6) Uani 0.5 1 d . . P A 1
F1A F 0.2739(6) 0.0975(7) 0.2802(10) 0.150(6) Uani 0.5 1 d . . P A 2
F2A F 0.2261(10) 0.1152(6) 0.3919(5) 0.145(4) Uani 0.5 1 d . . P A 2
F3A F 0.1429(6) 0.1056(7) 0.2613(6) 0.112(3) Uani 0.5 1 d . . P A 2
C2 C 0.22453(14) 0.26623(15) 0.30355(14) 0.0407(4) Uani 1 1 d . . . . .
C3 C 0.15035(14) 0.31581(18) 0.24668(16) 0.0515(5) Uani 1 1 d . . . . .
H3A H 0.099117 0.275752 0.219868 0.062 Uiso 1 1 calc R U . . .
C4 C 0.14879(13) 0.42485(18) 0.22736(14) 0.0438(5) Uani 1 1 d . . . . .
C5 C 0.05982(18) 0.4684(2) 0.1628(2) 0.0750(9) Uani 1 1 d . . . . .
F4 F -0.0090(5) 0.4194(7) 0.1657(8) 0.105(3) Uani 0.5 1 d . . P B 1
F5 F 0.0483(7) 0.5673(9) 0.1736(9) 0.171(6) Uani 0.5 1 d . . P B 1
F6 F 0.0596(8) 0.4518(10) 0.0773(5) 0.148(5) Uani 0.5 1 d . . P B 1
F4A F -0.0056(6) 0.4457(10) 0.1955(11) 0.178(6) Uani 0.5 1 d . . P B 2
F5A F 0.0604(6) 0.5674(8) 0.1486(7) 0.085(2) Uani 0.5 1 d . . P B 2
F6A F 0.0388(9) 0.4244(8) 0.0816(7) 0.172(7) Uani 0.5 1 d . . P B 2
O2 O 0.21000(9) 0.49004(11) 0.25392(9) 0.0426(3) Uani 1 1 d . . . . .
O3 O 0.39468(9) 0.37138(11) 0.53020(9) 0.0409(3) Uani 1 1 d . . . . .
C6 C 0.40148(19) 0.2120(2) 0.6104(2) 0.0637(7) Uani 1 1 d . . . . .
F7 F 0.3501(6) 0.1360(7) 0.6226(9) 0.131(5) Uani 0.5 1 d . . P C 1
F8 F 0.4425(9) 0.1623(7) 0.5562(6) 0.127(2) Uani 0.5 1 d . . P C 1
F9 F 0.4614(8) 0.2333(4) 0.6787(7) 0.135(4) Uani 0.5 1 d . . P C 1
F7A F 0.3724(9) 0.1246(5) 0.5824(10) 0.146(5) Uani 0.5 1 d . . P C 2
F8A F 0.4852(4) 0.2173(10) 0.6269(11) 0.144(5) Uani 0.5 1 d . . P C 2
F9A F 0.3945(8) 0.2163(7) 0.6972(4) 0.120(3) Uani 0.5 1 d . . P C 2
C7 C 0.34965(14) 0.30671(16) 0.55622(13) 0.0399(4) Uani 1 1 d . . . . .
C8 C 0.25750(15) 0.30965(18) 0.54261(16) 0.0500(5) Uani 1 1 d . . . . .
H8A H 0.232475 0.257734 0.569860 0.060 Uiso 1 1 calc R U . . .
C9 C 0.20300(14) 0.38665(17) 0.49038(16) 0.0446(5) Uani 1 1 d . . . . .
C10 C 0.1042(2) 0.3843(3) 0.4834(3) 0.0797(10) Uani 1 1 d . . . . .
F10 F 0.0526(7) 0.4074(13) 0.4095(7) 0.139(6) Uani 0.5 1 d . . P D 1
F11 F 0.0840(4) 0.3047(6) 0.5236(8) 0.108(3) Uani 0.5 1 d . . P D 1
F12 F 0.0994(5) 0.4662(5) 0.5467(8) 0.136(3) Uani 0.5 1 d . . P D 1
F10A F 0.0649(4) 0.2908(7) 0.4375(11) 0.166(3) Uani 0.5 1 d . . P D 2
F11A F 0.0843(4) 0.3857(16) 0.5531(5) 0.176(5) Uani 0.5 1 d . . P D 2
F12A F 0.0571(8) 0.4551(9) 0.4303(11) 0.132(5) Uani 0.5 1 d . . P D 2
O4 O 0.22242(9) 0.46098(10) 0.44475(10) 0.0424(3) Uani 1 1 d . . . . .
O1S O 0.64843(8) 0.39282(9) 0.57544(8) 0.0307(3) Uani 1 1 d . . . . .
N1S N 0.68227(9) 0.33694(11) 0.52352(10) 0.0297(3) Uani 1 1 d . . . . .
C1S C 0.74813(13) 0.24950(15) 0.56204(13) 0.0394(4) Uani 1 1 d . . . . .
C2S C 0.69481(19) 0.16383(18) 0.59198(18) 0.0625(7) Uani 1 1 d . . . . .
H2S1 H 0.733241 0.104831 0.617577 0.094 Uiso 1 1 calc R U . . .
H2S2 H 0.671185 0.192533 0.637216 0.094 Uiso 1 1 calc R U . . .
H2S3 H 0.646470 0.140257 0.539977 0.094 Uiso 1 1 calc R U . . .
C3S C 0.82353(16) 0.2898(2) 0.64406(16) 0.0643(7) Uani 1 1 d . . . . .
H3S1 H 0.865285 0.233263 0.668196 0.096 Uiso 1 1 calc R U . . .
H3S2 H 0.853543 0.347517 0.625412 0.096 Uiso 1 1 calc R U . . .
H3S3 H 0.799392 0.314014 0.690382 0.096 Uiso 1 1 calc R U . . .
C4S C 0.77559(13) 0.22014(16) 0.47605(14) 0.0416(5) Uani 1 1 d . . . . .
C5S C 0.77867(18) 0.10097(19) 0.45818(18) 0.0627(7) Uani 1 1 d . . . . .
H5S1 H 0.826766 0.069180 0.505990 0.094 Uiso 1 1 calc R U . . .
H5S2 H 0.723086 0.068974 0.456993 0.094 Uiso 1 1 calc R U . . .
H5S3 H 0.788109 0.089881 0.400328 0.094 Uiso 1 1 calc R U . . .
C6S C 0.85960(16) 0.2747(2) 0.4717(2) 0.0694(7) Uani 1 1 d . . . . .
H6S1 H 0.910470 0.246809 0.518717 0.104 Uiso 1 1 calc R U . . .
H6S2 H 0.866521 0.262217 0.412863 0.104 Uiso 1 1 calc R U . . .
H6S3 H 0.855086 0.349741 0.480655 0.104 Uiso 1 1 calc R U . . .
N2S N 0.69967(10) 0.26862(13) 0.40027(11) 0.0360(3) Uani 1 1 d . . . . .
O2S O 0.68631(11) 0.24746(13) 0.31647(10) 0.0530(4) Uani 1 1 d . . . . .
C7S C 0.65220(11) 0.33829(14) 0.43199(12) 0.0287(3) Uani 1 1 d . . . . .
C8S C 0.57703(11) 0.40141(13) 0.37571(11) 0.0278(3) Uani 1 1 d . . . . .
C9S C 0.49951(11) 0.40377(13) 0.39909(11) 0.0278(3) Uani 1 1 d . . . . .
H9S H 0.496832 0.364600 0.449319 0.033 Uiso 1 1 calc R U . . .
N3S N 0.42838(9) 0.46057(11) 0.35174(9) 0.0267(3) Uani 1 1 d . . . . .
C10S C 0.43310(12) 0.51842(14) 0.28057(12) 0.0315(4) Uani 1 1 d . . . . .
H10S H 0.384267 0.560307 0.249536 0.038 Uiso 1 1 calc R U . . .
C11S C 0.50738(13) 0.51892(15) 0.25081(13) 0.0349(4) Uani 1 1 d . . . . .
C12S C 0.50669(16) 0.5826(2) 0.16742(16) 0.0551(6) Uani 1 1 d . . . . .
H12A H 0.450537 0.619003 0.143569 0.083 Uiso 1 1 calc R U . . .
H12B H 0.554425 0.633640 0.184215 0.083 Uiso 1 1 calc R U . . .
H12C H 0.514677 0.535713 0.121536 0.083 Uiso 1 1 calc R U . . .
C13S C 0.58030(12) 0.45825(15) 0.29945(12) 0.0337(4) Uani 1 1 d . . . . .
H13S H 0.631059 0.455528 0.281261 0.040 Uiso 1 1 calc R U . . .

loop_
_atom_site_aniso_label
_atom_site_aniso_U_11
_atom_site_aniso_U_22
_atom_site_aniso_U_33
_atom_site_aniso_U_23
_atom_site_aniso_U_13
_atom_site_aniso_U_12
Cu 0.02218(11) 0.02725(11) 0.02994(11) 0.00095(8) 0.00696(8) 0.00192(8)
O1 0.0360(7) 0.0330(7) 0.0471(8) -0.0012(6) 0.0085(6) -0.0004(6)
C1 0.0648(17) 0.0378(12) 0.082(2) -0.0036(13) 0.0193(15) -0.0081(12)
F1 0.253(13) 0.063(4) 0.080(3) -0.024(2) 0.054(4) 0.029(5)
F2 0.120(4) 0.0345(19) 0.097(5) 0.022(2) -0.002(3) -0.010(3)
F3 0.082(6) 0.061(4) 0.358(18) 0.049(9) 0.105(9) -0.015(4)
F1A 0.105(4) 0.052(3) 0.334(17) -0.030(6) 0.127(7) 0.007(3)
F2A 0.289(13) 0.056(3) 0.085(4) 0.011(3) 0.051(8) -0.057(8)
F3A 0.102(6) 0.043(3) 0.158(6) -0.009(4) -0.004(5) -0.033(3)
C2 0.0419(11) 0.0344(10) 0.0466(11) -0.0039(8) 0.0154(9) -0.0065(8)
C3 0.0397(11) 0.0440(12) 0.0605(14) -0.0029(10) 0.0014(10) -0.0149(9)
C4 0.0342(10) 0.0496(12) 0.0388(11) 0.0043(9) -0.0005(8) -0.0076(9)
C5 0.0424(14) 0.073(2) 0.085(2) 0.0225(17) -0.0134(14) -0.0131(13)
F4 0.033(3) 0.103(4) 0.142(7) 0.038(4) -0.024(3) -0.036(3)
F5 0.063(5) 0.072(6) 0.294(14) -0.016(7) -0.059(7) 0.016(4)
F6 0.120(5) 0.230(12) 0.056(4) 0.066(6) -0.025(4) -0.036(6)
F4A 0.055(5) 0.247(12) 0.241(12) 0.156(9) 0.059(6) 0.065(5)
F5A 0.053(3) 0.071(5) 0.113(4) 0.053(3) -0.001(3) 0.004(2)
F6A 0.172(10) 0.114(5) 0.125(8) -0.037(5) -0.101(7) 0.030(6)
O2 0.0352(7) 0.0422(7) 0.0414(8) 0.0066(6) -0.0002(6) -0.0078(6)
O3 0.0386(7) 0.0439(8) 0.0390(7) 0.0069(6) 0.0106(6) -0.0010(6)
C6 0.0634(17) 0.0543(16) 0.0672(17) 0.0216(13) 0.0122(14) 0.0070(13)
F7 0.095(4) 0.079(6) 0.205(13) 0.096(8) 0.029(6) 0.004(4)
F8 0.148(6) 0.096(5) 0.136(5) 0.022(4) 0.042(5) 0.078(4)
F9 0.148(7) 0.071(3) 0.101(5) 0.006(4) -0.082(5) 0.008(5)
F7A 0.157(11) 0.037(3) 0.156(8) -0.009(4) -0.071(7) 0.016(5)
F8A 0.061(3) 0.154(9) 0.218(11) 0.125(8) 0.045(5) 0.049(4)
F9A 0.174(6) 0.130(6) 0.058(3) 0.054(3) 0.040(4) 0.063(5)
C7 0.0471(11) 0.0395(10) 0.0320(9) 0.0062(8) 0.0112(8) 0.0026(9)
C8 0.0514(13) 0.0487(12) 0.0586(13) 0.0175(10) 0.0298(11) 0.0017(10)
C9 0.0399(11) 0.0467(12) 0.0557(12) 0.0067(10) 0.0270(10) 0.0027(9)
C10 0.0517(16) 0.088(2) 0.115(3) 0.036(2) 0.0492(19) 0.0143(16)
F10 0.034(3) 0.277(18) 0.097(4) 0.061(8) 0.009(2) -0.004(7)
F11 0.057(3) 0.102(4) 0.190(8) 0.055(4) 0.073(4) -0.002(3)
F12 0.122(5) 0.127(5) 0.218(10) 0.019(5) 0.138(6) 0.039(4)
F10A 0.067(3) 0.137(6) 0.305(11) -0.079(7) 0.072(5) -0.048(4)
F11A 0.076(4) 0.381(17) 0.102(4) 0.039(10) 0.071(3) 0.036(9)
F12A 0.049(4) 0.128(6) 0.229(15) 0.077(6) 0.059(7) 0.032(4)
O4 0.0384(7) 0.0404(7) 0.0553(8) 0.0124(6) 0.0248(7) 0.0104(6)
O1S 0.0327(6) 0.0269(6) 0.0336(6) -0.0037(5) 0.0124(5) 0.0014(5)
N1S 0.0278(7) 0.0262(7) 0.0329(8) -0.0024(6) 0.0067(6) 0.0043(6)
C1S 0.0410(10) 0.0310(9) 0.0383(10) -0.0022(8) 0.0017(8) 0.0134(8)
C2S 0.0914(19) 0.0371(12) 0.0638(15) 0.0113(11) 0.0315(14) 0.0156(12)
C3S 0.0547(14) 0.0646(15) 0.0505(13) -0.0130(11) -0.0154(11) 0.0282(12)
C4S 0.0322(10) 0.0419(11) 0.0461(11) -0.0045(9) 0.0062(8) 0.0128(8)
C5S 0.0713(17) 0.0470(13) 0.0639(15) -0.0111(11) 0.0135(13) 0.0264(12)
C6S 0.0348(12) 0.090(2) 0.0802(18) -0.0043(16) 0.0143(12) 0.0043(12)
N2S 0.0305(8) 0.0392(9) 0.0366(8) -0.0054(7) 0.0083(7) 0.0079(7)
O2S 0.0551(9) 0.0661(10) 0.0377(8) -0.0111(7) 0.0146(7) 0.0170(8)
C7S 0.0236(8) 0.0296(9) 0.0324(9) -0.0026(7) 0.0083(7) 0.0021(7)
C8S 0.0246(8) 0.0281(8) 0.0291(8) -0.0029(7) 0.0065(7) 0.0015(7)
C9S 0.0267(8) 0.0267(8) 0.0288(8) 0.0009(7) 0.0074(7) 0.0013(7)
N3S 0.0233(7) 0.0274(7) 0.0276(7) -0.0015(6) 0.0056(5) 0.0016(6)
C10S 0.0291(9) 0.0310(9) 0.0303(9) 0.0034(7) 0.0039(7) 0.0040(7)
C11S 0.0352(9) 0.0370(10) 0.0310(9) 0.0041(7) 0.0083(7) -0.0013(8)
C12S 0.0512(13) 0.0674(15) 0.0483(13) 0.0218(11) 0.0183(10) 0.0041(11)
C13S 0.0281(9) 0.0397(10) 0.0352(9) 0.0004(8) 0.0127(7) -0.0004(8)

loop_
_atom_type_symbol
_atom_type_description
_atom_type_scat_dispersion_real
_atom_type_scat_dispersion_imag
_atom_type_scat_source
C C 0.0033 0.0016 'International Tables Vol C Tables 4.2.6.8 and 6.1.1.4'
H H 0.0000 0.0000 'International Tables Vol C Tables 4.2.6.8 and 6.1.1.4'
N N 0.0061 0.0033 'International Tables Vol C Tables 4.2.6.8 and 6.1.1.4'
O O 0.0106 0.0060 'International Tables Vol C Tables 4.2.6.8 and 6.1.1.4'
F F 0.0171 0.0103 'International Tables Vol C Tables 4.2.6.8 and 6.1.1.4'
Cu Cu 0.3201 1.2651 'International Tables Vol C Tables 4.2.6.8 and 6.1.1.4'

loop_
_geom_angle_atom_site_label_1
_geom_angle_atom_site_label_2
_geom_angle_atom_site_label_3
_geom_angle
_geom_angle_site_symmetry_1
_geom_angle_site_symmetry_3
O4 Cu O1S 92.08(5) . 3_666
O4 Cu N3S 172.68(6) . .
O1S Cu N3S 83.63(5) 3_666 .
O4 Cu O1 94.23(6) . .
O1S Cu O1 173.68(5) 3_666 .
N3S Cu O1 90.09(6) . .
O4 Cu O2 85.65(6) . .
O1S Cu O2 97.22(5) 3_666 .
N3S Cu O2 100.75(5) . .
O1 Cu O2 83.28(5) . .
O4 Cu O3 81.86(5) . .
O1S Cu O3 100.79(5) 3_666 .
N3S Cu O3 93.09(5) . .
O1 Cu O3 80.14(5) . .
O2 Cu O3 158.37(5) . .
C2 O1 Cu 125.80(13) . .
F2A C1 F1A 113.6(7) . .
F3 C1 F1 111.4(8) . .
F2A C1 F3A 103.9(6) . .
F1A C1 F3A 101.4(6) . .
F3 C1 F2 106.6(7) . .
F1 C1 F2 99.9(6) . .
F2A C1 C2 113.0(4) . .
F3 C1 C2 115.5(5) . .
F1A C1 C2 112.1(5) . .
F1 C1 C2 111.6(5) . .
F3A C1 C2 111.9(5) . .
F2 C1 C2 110.6(3) . .
O1 C2 C3 129.48(19) . .
O1 C2 C1 113.24(19) . .
C3 C2 C1 117.29(19) . .
C2 C3 C4 122.38(19) . .
C2 C3 H3A 118.8 . .
C4 C3 H3A 118.8 . .
O2 C4 C3 128.4(2) . .
O2 C4 C5 115.7(2) . .
C3 C4 C5 115.87(19) . .
F4 C5 F5 108.2(8) . .
F5A C5 F6A 105.3(7) . .
F5A C5 F4A 109.3(8) . .
F6A C5 F4A 106.4(8) . .
F4 C5 F6 103.1(7) . .
F5 C5 F6 109.0(8) . .
F5A C5 C4 114.0(5) . .
F4 C5 C4 114.9(5) . .
F5 C5 C4 113.7(5) . .
F6A C5 C4 111.5(6) . .
F4A C5 C4 109.9(5) . .
F6 C5 C4 107.2(6) . .
C4 O2 Cu 117.80(13) . .
C7 O3 Cu 115.27(12) . .
F7A C6 F8A 111.8(7) . .
F9 C6 F7 112.9(7) . .
F9 C6 F8 104.2(6) . .
F7 C6 F8 101.1(6) . .
F7A C6 F9A 104.0(7) . .
F8A C6 F9A 101.8(6) . .
F9 C6 C7 116.0(3) . .
F7A C6 C7 115.7(4) . .
F8A C6 C7 114.2(4) . .
F7 C6 C7 113.6(5) . .
F8 C6 C7 107.3(3) . .
F9A C6 C7 107.7(3) . .
O3 C7 C8 127.89(19) . .
O3 C7 C6 115.41(19) . .
C8 C7 C6 116.70(19) . .
C9 C8 C7 122.14(19) . .
C9 C8 H8A 118.9 . .
C7 C8 H8A 118.9 . .
O4 C9 C8 129.06(19) . .
O4 C9 C10 113.5(2) . .
C8 C9 C10 117.5(2) . .
F11A C10 F12A 107.2(9) . .
F10 C10 F11 116.9(8) . .
F11A C10 F10A 105.1(7) . .
F12A C10 F10A 100.8(7) . .
F10 C10 F12 107.6(8) . .
F11 C10 F12 99.2(5) . .
F11A C10 C9 119.0(5) . .
F10 C10 C9 115.3(6) . .
F12A C10 C9 113.7(6) . .
F11 C10 C9 113.0(3) . .
F10A C10 C9 109.0(3) . .
F12 C10 C9 102.3(4) . .
C9 O4 Cu 125.40(12) . .
N1S O1S Cu 123.79(10) . 3_666
O1S N1S C7S 124.40(14) . .
O1S N1S C1S 121.44(14) . .
C7S N1S C1S 113.24(14) . .
N1S C1S C3S 110.12(16) . .
N1S C1S C2S 104.98(17) . .
C3S C1S C2S 110.2(2) . .
N1S C1S C4S 100.50(14) . .
C3S C1S C4S 115.36(19) . .
C2S C1S C4S 114.70(17) . .
C1S C2S H2S1 109.5 . .
C1S C2S H2S2 109.5 . .
H2S1 C2S H2S2 109.5 . .
C1S C2S H2S3 109.5 . .
H2S1 C2S H2S3 109.5 . .
H2S2 C2S H2S3 109.5 . .
C1S C3S H3S1 109.5 . .
C1S C3S H3S2 109.5 . .
H3S1 C3S H3S2 109.5 . .
C1S C3S H3S3 109.5 . .
H3S1 C3S H3S3 109.5 . .
H3S2 C3S H3S3 109.5 . .
N2S C4S C6S 105.79(18) . .
N2S C4S C5S 108.68(17) . .
C6S C4S C5S 111.0(2) . .
N2S C4S C1S 101.19(14) . .
C6S C4S C1S 114.47(19) . .
C5S C4S C1S 114.69(19) . .
C4S C5S H5S1 109.5 . .
C4S C5S H5S2 109.5 . .
H5S1 C5S H5S2 109.5 . .
C4S C5S H5S3 109.5 . .
H5S1 C5S H5S3 109.5 . .
H5S2 C5S H5S3 109.5 . .
C4S C6S H6S1 109.5 . .
C4S C6S H6S2 109.5 . .
H6S1 C6S H6S2 109.5 . .
C4S C6S H6S3 109.5 . .
H6S1 C6S H6S3 109.5 . .
H6S2 C6S H6S3 109.5 . .
O2S N2S C7S 125.25(16) . .
O2S N2S C4S 122.40(15) . .
C7S N2S C4S 112.29(15) . .
N1S C7S N2S 108.95(15) . .
N1S C7S C8S 125.50(15) . .
N2S C7S C8S 125.49(15) . .
C9S C8S C13S 118.97(15) . .
C9S C8S C7S 118.40(15) . .
C13S C8S C7S 122.63(15) . .
N3S C9S C8S 121.94(16) . .
N3S C9S H9S 119.0 . .
C8S C9S H9S 119.0 . .
C9S N3S C10S 118.84(15) . .
C9S N3S Cu 118.64(11) . .
C10S N3S Cu 122.51(11) . .
N3S C10S C11S 123.18(16) . .
N3S C10S H10S 118.4 . .
C11S C10S H10S 118.4 . .
C13S C11S C10S 117.50(16) . .
C13S C11S C12S 122.11(18) . .
C10S C11S C12S 120.38(17) . .
C11S C12S H12A 109.5 . .
C11S C12S H12B 109.5 . .
H12A C12S H12B 109.5 . .
C11S C12S H12C 109.5 . .
H12A C12S H12C 109.5 . .
H12B C12S H12C 109.5 . .
C11S C13S C8S 119.49(16) . .
C11S C13S H13S 120.3 . .
C8S C13S H13S 120.3 . .

loop_
_geom_bond_atom_site_label_1
_geom_bond_atom_site_label_2
_geom_bond_distance
_geom_bond_site_symmetry_2
Cu O4 1.9638(13) .
Cu O1S 1.9751(12) 3_666
Cu N3S 1.9934(14) .
Cu O1 2.0088(13) .
Cu O2 2.2987(13) .
Cu O3 2.3585(13) .
O1 C2 1.257(2) .
C1 F2A 1.252(8) .
C1 F3 1.248(8) .
C1 F1A 1.260(7) .
C1 F1 1.288(8) .
C1 F3A 1.320(8) .
C1 F2 1.339(7) .
C1 C2 1.541(3) .
C2 C3 1.368(3) .
C3 C4 1.402(3) .
C3 H3A 0.9300 .
C4 O2 1.233(2) .
C4 C5 1.539(3) .
C5 F5A 1.264(10) .
C5 F4 1.262(8) .
C5 F5 1.276(13) .
C5 F6A 1.312(10) .
C5 F4A 1.316(12) .
C5 F6 1.334(10) .
O3 C7 1.229(2) .
C6 F9 1.200(5) .
C6 F7A 1.216(7) .
C6 F8A 1.266(6) .
C6 F7 1.306(7) .
C6 F8 1.362(6) .
C6 F9A 1.377(5) .
C6 C7 1.533(3) .
C7 C8 1.402(3) .
C8 C9 1.373(3) .
C8 H8A 0.9300 .
C9 O4 1.265(2) .
C9 C10 1.529(3) .
C10 F11A 1.211(7) .
C10 F10 1.206(9) .
C10 F12A 1.276(11) .
C10 F11 1.269(5) .
C10 F10A 1.410(7) .
C10 F12 1.437(9) .
O1S N1S 1.3012(18) .
N1S C7S 1.337(2) .
N1S C1S 1.499(2) .
C1S C3S 1.520(3) .
C1S C2S 1.527(3) .
C1S C4S 1.565(3) .
C2S H2S1 0.9600 .
C2S H2S2 0.9600 .
C2S H2S3 0.9600 .
C3S H3S1 0.9600 .
C3S H3S2 0.9600 .
C3S H3S3 0.9600 .
C4S N2S 1.509(2) .
C4S C6S 1.513(3) .
C4S C5S 1.528(3) .
C5S H5S1 0.9600 .
C5S H5S2 0.9600 .
C5S H5S3 0.9600 .
C6S H6S1 0.9600 .
C6S H6S2 0.9600 .
C6S H6S3 0.9600 .
N2S O2S 1.269(2) .
N2S C7S 1.343(2) .
C7S C8S 1.460(2) .
C8S C9S 1.382(2) .
C8S C13S 1.391(2) .
C9S N3S 1.334(2) .
C9S H9S 0.9300 .
N3S C10S 1.338(2) .
C10S C11S 1.388(3) .
C10S H10S 0.9300 .
C11S C13S 1.385(3) .
C11S C12S 1.512(3) .
C12S H12A 0.9600 .
C12S H12B 0.9600 .
C12S H12C 0.9600 .
C13S H13S 0.9300 .
